data_7000196
loop_
_publ_author_name
'Ou, Guang-Chuan'
'Jiang, Long'
'Feng, Xiao-Long'
'Lu, Tong-Bu'

_publ_section_title
;
 Vanadium polyoxoanion-bridged macrocyclic metal complexes: from
 one-dimensional to three-dimensional structures
;
_journal_issue 1
_journal_name_full 'Dalton Transactions'
_journal_page_first 71
_journal_page_last 76
_journal_paper_doi 10.1039/b810802a
_journal_year 2009
_chemical_formula_sum 'C16 H36.67 Cu N4 O6.33 V2'
_chemical_formula_weight 551.91
_chemical_name_systematic
;
?
;
_space_group_IT_number 148
_symmetry_cell_setting trigonal
_symmetry_space_group_name_Hall '-R 3'
_symmetry_space_group_name_H-M 'R -3 :H'
_atom_sites_solution_hydrogens geom
_atom_sites_solution_primary direct
_atom_sites_solution_secondary difmap
_audit_creation_method SHELXL-97
_cell_angle_alpha 90.00
_cell_angle_beta 90.00
_cell_angle_gamma 120.00
_cell_formula_units_Z 9
_cell_length_a 26.829(3)
_cell_length_b 26.829(3)
_cell_length_c 8.864(2)
_cell_measurement_reflns_used 3441
_cell_measurement_temperature 173(2)
_cell_measurement_theta_max 27.31
_cell_measurement_theta_min 3.27
_cell_volume 5525.5(15)
_computing_cell_refinement 'Bruker SMART'
_computing_data_collection 'Bruker SMART'
_computing_data_reduction 'Bruker SAINT'
_computing_molecular_graphics 'Bruker SHELXTL'
_computing_publication_material 'Bruker SHELXTL'
_computing_structure_refinement 'SHELXL-97 (Sheldrick, 1997)'
_computing_structure_solution 'SHELXS-97 (Sheldrick, 1990)'
_diffrn_ambient_temperature 173(2)
_diffrn_measured_fraction_theta_full 1.000
_diffrn_measured_fraction_theta_max 1.000
_diffrn_measurement_device_type 'CCD area detector'
_diffrn_measurement_method 'phi and omega scans'
_diffrn_radiation_monochromator graphite
_diffrn_radiation_source 'fine-focus sealed tube'
_diffrn_radiation_type MoK\a
_diffrn_radiation_wavelength 0.71073
_diffrn_reflns_av_R_equivalents 0.0316
_diffrn_reflns_av_sigmaI/netI 0.0329
_diffrn_reflns_limit_h_max 32
_diffrn_reflns_limit_h_min -32
_diffrn_reflns_limit_k_max 33
_diffrn_reflns_limit_k_min -29
_diffrn_reflns_limit_l_max 9
_diffrn_reflns_limit_l_min -10
_diffrn_reflns_number 8331
_diffrn_reflns_theta_full 25.99
_diffrn_reflns_theta_max 25.99
_diffrn_reflns_theta_min 1.52
_diffrn_standards_decay_% 0
_diffrn_standards_interval_count 0
_diffrn_standards_interval_time 0
_diffrn_standards_number 0
_exptl_absorpt_coefficient_mu 1.640
_exptl_absorpt_correction_T_max 0.7245
_exptl_absorpt_correction_T_min 0.5458
_exptl_absorpt_correction_type multi-scan
_exptl_absorpt_process_details 'SADABS (Sheldrick, 1996)'
_exptl_crystal_colour red
_exptl_crystal_density_diffrn 1.493
_exptl_crystal_density_method 'not measured'
_exptl_crystal_description block
_exptl_crystal_F_000 2577
_exptl_crystal_size_max 0.42
_exptl_crystal_size_mid 0.30
_exptl_crystal_size_min 0.21
_refine_diff_density_max 1.018
_refine_diff_density_min -0.323
_refine_diff_density_rms 0.139
_refine_ls_extinction_method none
_refine_ls_goodness_of_fit_ref 1.127
_refine_ls_hydrogen_treatment constr
_refine_ls_matrix_type full
_refine_ls_number_parameters 140
_refine_ls_number_reflns 2418
_refine_ls_number_restraints 0
_refine_ls_restrained_S_all 1.127
_refine_ls_R_factor_all 0.0567
_refine_ls_R_factor_gt 0.0402
_refine_ls_shift/su_max 0.001
_refine_ls_shift/su_mean 0.000
_refine_ls_structure_factor_coef Fsqd
_refine_ls_weighting_details 'calc w=1/[\s^2^(Fo^2^)+(0.0684P)^2^+16.3192P] where P=(Fo^2^+2Fc^2^)/3'
_refine_ls_weighting_scheme calc
_refine_ls_wR_factor_gt 0.1247
_refine_ls_wR_factor_ref 0.1340
_reflns_number_gt 1839
_reflns_number_total 2418
_reflns_threshold_expression >2sigma(I)
_cod_data_source_file b810802a.txt
_cod_data_source_block l708121m
_cod_depositor_comments
;
The following automatic conversions were performed:
'_symmetry_cell_setting' value 'Trigonal' changed to 'trigonal' according
to '/home/saulius/struct/CIF-dictionaries/cif_core.dic' dictionary named
'cif_core.dic' version 2.4.1 from 2010-06-29.

Automatic conversion script
Id: cif_fix_enum 1527 2010-12-29 10:47:43Z saulius 
;
_cod_original_cell_volume 5525.4(17)
_cod_original_sg_symbol_H-M R-3
_cod_database_code 7000196

loop_
_symmetry_equiv_pos_as_xyz
'x, y, z'
'-y, x-y, z'
'-x+y, -x, z'
'x+2/3, y+1/3, z+1/3'
'-y+2/3, x-y+1/3, z+1/3'
'-x+y+2/3, -x+1/3, z+1/3'
'x+1/3, y+2/3, z+2/3'
'-y+1/3, x-y+2/3, z+2/3'
'-x+y+1/3, -x+2/3, z+2/3'
'-x, -y, -z'
'y, -x+y, -z'
'x-y, x, -z'
'-x+2/3, -y+1/3, -z+1/3'
'y+2/3, -x+y+1/3, -z+1/3'
'x-y+2/3, x+1/3, -z+1/3'
'-x+1/3, -y+2/3, -z+2/3'
'y+1/3, -x+y+2/3, -z+2/3'
'x-y+1/3, x+2/3, -z+2/3'

loop_
_atom_site_label
_atom_site_type_symbol
_atom_site_fract_x
_atom_site_fract_y
_atom_site_fract_z
_atom_site_U_iso_or_equiv
_atom_site_adp_type
_atom_site_occupancy
_atom_site_symmetry_multiplicity
_atom_site_calc_flag
_atom_site_refinement_flags
_atom_site_disorder_assembly
_atom_site_disorder_group
Cu1 Cu 0.5000 0.5000 0.0000 0.0352(2) Uani 1 2 d S . .
V1 V 0.37009(3) 0.33657(3) 0.05349(6) 0.0278(2) Uani 1 1 d . . .
O3 O 0.33926(13) 0.34187(12) -0.1211(3) 0.0400(7) Uani 1 1 d . . .
N2 N 0.53910(14) 0.48220(14) -0.1719(3) 0.0338(7) Uani 1 1 d . . .
H2C H 0.5639 0.5167 -0.2151 0.041 Uiso 1 1 calc R . .
O1 O 0.37759(16) 0.27995(14) 0.0516(3) 0.0529(9) Uani 1 1 d . . .
N1 N 0.56461(14) 0.51967(14) 0.1497(3) 0.0353(8) Uani 1 1 d . . .
H1C H 0.5903 0.5574 0.1309 0.042 Uiso 1 1 calc R . .
O2 O 0.43361(13) 0.39527(13) 0.0672(3) 0.0473(8) Uani 1 1 d . . .
C1 C 0.5404(2) 0.5203(2) 0.3005(4) 0.0509(12) Uani 1 1 d . . .
H1A H 0.5161 0.4813 0.3364 0.061 Uiso 1 1 calc R . .
H1B H 0.5713 0.5407 0.3727 0.061 Uiso 1 1 calc R . .
C3 C 0.57374(19) 0.45492(19) -0.1346(5) 0.0447(10) Uani 1 1 d . . .
H3 H 0.5483 0.4171 -0.0900 0.054 Uiso 1 1 calc R . .
C5 C 0.61927(18) 0.4916(2) -0.0190(5) 0.0473(11) Uani 1 1 d . . .
H5A H 0.6383 0.5311 -0.0541 0.057 Uiso 1 1 calc R . .
H5B H 0.6479 0.4796 -0.0182 0.057 Uiso 1 1 calc R . .
C2 C 0.49359(19) 0.4504(2) -0.2843(5) 0.0473(11) Uani 1 1 d . . .
H2A H 0.4690 0.4110 -0.2514 0.057 Uiso 1 1 calc R . .
H2B H 0.5106 0.4498 -0.3804 0.057 Uiso 1 1 calc R . .
C6 C 0.60016(18) 0.49095(19) 0.1446(5) 0.0446(11) Uani 1 1 d . . .
C7 C 0.5659(2) 0.4296(2) 0.2031(7) 0.0651(15) Uani 1 1 d . . .
H7A H 0.5640 0.4300 0.3112 0.098 Uiso 1 1 calc R . .
H7B H 0.5845 0.4085 0.1729 0.098 Uiso 1 1 calc R . .
H7C H 0.5277 0.4114 0.1621 0.098 Uiso 1 1 calc R . .
C4 C 0.6033(3) 0.4467(3) -0.2744(7) 0.0700(16) Uani 1 1 d . . .
H4A H 0.5745 0.4213 -0.3446 0.105 Uiso 1 1 calc R . .
H4B H 0.6264 0.4304 -0.2437 0.105 Uiso 1 1 calc R . .
H4C H 0.6273 0.4833 -0.3216 0.105 Uiso 1 1 calc R . .
C8 C 0.6548(2) 0.5255(3) 0.2392(6) 0.0676(15) Uani 1 1 d . . .
H8A H 0.6756 0.5644 0.2026 0.101 Uiso 1 1 calc R . .
H8B H 0.6785 0.5082 0.2316 0.101 Uiso 1 1 calc R . .
H8C H 0.6444 0.5256 0.3428 0.101 Uiso 1 1 calc R . .
O1W O 0.6667 0.3333 0.650(7) 0.17(2) Uiso 0.25 3 d SP . .
O2W O 0.6667 0.3333 0.8333 0.19(2) Uiso 0.36 6 d SP . .
O3W O 0.6667 0.3333 0.3333 0.17(5) Uiso 0.14 6 d SP . .

loop_
_atom_site_aniso_label
_atom_site_aniso_U_11
_atom_site_aniso_U_22
_atom_site_aniso_U_33
_atom_site_aniso_U_23
_atom_site_aniso_U_13
_atom_site_aniso_U_12
Cu1 0.0381(4) 0.0483(4) 0.0205(3) -0.0018(3) -0.0047(3) 0.0226(3)
V1 0.0389(4) 0.0315(4) 0.0149(3) -0.0006(2) -0.0010(2) 0.0191(3)
O3 0.0605(18) 0.0453(16) 0.0201(13) -0.0020(11) -0.0087(12) 0.0308(15)
N2 0.0335(17) 0.0322(17) 0.0276(16) 0.0009(13) 0.0033(13) 0.0104(14)
O1 0.089(3) 0.057(2) 0.0342(16) -0.0036(14) -0.0055(16) 0.0531(19)
N1 0.0321(17) 0.0375(18) 0.0250(16) 0.0058(13) -0.0023(13) 0.0089(15)
O2 0.0390(17) 0.0527(19) 0.0373(16) 0.0014(14) -0.0004(13) 0.0133(15)
C1 0.048(3) 0.070(3) 0.020(2) 0.0016(19) -0.0064(18) 0.018(2)
C3 0.047(3) 0.040(2) 0.048(3) 0.0027(19) 0.005(2) 0.022(2)
C5 0.032(2) 0.047(3) 0.061(3) 0.009(2) 0.004(2) 0.019(2)
C2 0.046(3) 0.054(3) 0.028(2) -0.0117(19) -0.0016(18) 0.015(2)
C6 0.034(2) 0.046(2) 0.046(3) 0.013(2) -0.0056(19) 0.013(2)
C7 0.063(3) 0.056(3) 0.070(4) 0.027(3) -0.002(3) 0.025(3)
C4 0.072(4) 0.077(4) 0.074(4) -0.013(3) 0.008(3) 0.047(3)
C8 0.040(3) 0.087(4) 0.069(4) 0.000(3) -0.018(2) 0.026(3)

loop_
_atom_type_symbol
_atom_type_description
_atom_type_scat_dispersion_real
_atom_type_scat_dispersion_imag
_atom_type_scat_source
C C 0.0033 0.0016 'International Tables Vol C Tables 4.2.6.8 and 6.1.1.4'
H H 0.0000 0.0000 'International Tables Vol C Tables 4.2.6.8 and 6.1.1.4'
N N 0.0061 0.0033 'International Tables Vol C Tables 4.2.6.8 and 6.1.1.4'
O O 0.0106 0.0060 'International Tables Vol C Tables 4.2.6.8 and 6.1.1.4'
V V 0.3005 0.5294 'International Tables Vol C Tables 4.2.6.8 and 6.1.1.4'
Cu Cu 0.3201 1.2651 'International Tables Vol C Tables 4.2.6.8 and 6.1.1.4'

loop_
_geom_angle_atom_site_label_1
_geom_angle_atom_site_label_2
_geom_angle_atom_site_label_3
_geom_angle
_geom_angle_site_symmetry_1
_geom_angle_site_symmetry_3
_geom_angle_publ_flag
N1 Cu1 N1 180.0(2) 10_665 . ?
N1 Cu1 N2 85.59(13) 10_665 . ?
N1 Cu1 N2 94.41(13) . . ?
N1 Cu1 N2 94.41(13) 10_665 10_665 ?
N1 Cu1 N2 85.59(13) . 10_665 ?
N2 Cu1 N2 180.00(18) . 10_665 ?
O1 V1 O2 109.94(17) . . ?
O1 V1 O3 110.01(14) . . ?
O2 V1 O3 106.58(14) . . ?
O1 V1 O3 108.48(15) . 5 ?
O2 V1 O3 110.69(14) . 5 ?
O3 V1 O3 111.14(7) . 5 ?
V1 O3 V1 138.93(17) . 9_554 ?
C2 N2 C3 114.1(3) . . ?
C2 N2 Cu1 105.5(2) . . ?
C3 N2 Cu1 118.2(2) . . ?
C2 N2 H2C 106.0 . . ?
C3 N2 H2C 106.0 . . ?
Cu1 N2 H2C 106.0 . . ?
C1 N1 C6 115.2(3) . . ?
C1 N1 Cu1 105.6(2) . . ?
C6 N1 Cu1 121.8(3) . . ?
C1 N1 H1C 104.1 . . ?
C6 N1 H1C 104.1 . . ?
Cu1 N1 H1C 104.1 . . ?
C2 C1 N1 107.9(3) 10_665 . ?
C2 C1 H1A 110.1 10_665 . ?
N1 C1 H1A 110.1 . . ?
C2 C1 H1B 110.1 10_665 . ?
N1 C1 H1B 110.1 . . ?
H1A C1 H1B 108.4 . . ?
N2 C3 C5 109.3(3) . . ?
N2 C3 C4 112.7(4) . . ?
C5 C3 C4 109.2(4) . . ?
N2 C3 H3 108.5 . . ?
C5 C3 H3 108.5 . . ?
C4 C3 H3 108.5 . . ?
C3 C5 C6 118.3(4) . . ?
C3 C5 H5A 107.7 . . ?
C6 C5 H5A 107.7 . . ?
C3 C5 H5B 107.7 . . ?
C6 C5 H5B 107.7 . . ?
H5A C5 H5B 107.1 . . ?
N2 C2 C1 108.1(4) . 10_665 ?
N2 C2 H2A 110.1 . . ?
C1 C2 H2A 110.1 10_665 . ?
N2 C2 H2B 110.1 . . ?
C1 C2 H2B 110.1 10_665 . ?
H2A C2 H2B 108.4 . . ?
N1 C6 C7 110.6(4) . . ?
N1 C6 C8 109.5(4) . . ?
C7 C6 C8 110.2(4) . . ?
N1 C6 C5 108.5(3) . . ?
C7 C6 C5 110.6(4) . . ?
C8 C6 C5 107.3(4) . . ?
C6 C7 H7A 109.5 . . ?
C6 C7 H7B 109.5 . . ?
H7A C7 H7B 109.5 . . ?
C6 C7 H7C 109.5 . . ?
H7A C7 H7C 109.5 . . ?
H7B C7 H7C 109.5 . . ?
C3 C4 H4A 109.5 . . ?
C3 C4 H4B 109.5 . . ?
H4A C4 H4B 109.5 . . ?
C3 C4 H4C 109.5 . . ?
H4A C4 H4C 109.5 . . ?
H4B C4 H4C 109.5 . . ?
C6 C8 H8A 109.5 . . ?
C6 C8 H8B 109.5 . . ?
H8A C8 H8B 109.5 . . ?
C6 C8 H8C 109.5 . . ?
H8A C8 H8C 109.5 . . ?
H8B C8 H8C 109.5 . . ?

loop_
_geom_bond_atom_site_label_1
_geom_bond_atom_site_label_2
_geom_bond_distance
_geom_bond_site_symmetry_2
_geom_bond_publ_flag
Cu1 N1 2.032(3) 10_665 ?
Cu1 N1 2.032(3) . ?
Cu1 N2 2.038(3) . ?
Cu1 N2 2.038(3) 10_665 ?
V1 O1 1.629(3) . ?
V1 O2 1.648(3) . ?
V1 O3 1.793(3) . ?
V1 O3 1.814(3) 5 ?
O3 V1 1.814(3) 9_554 ?
N2 C2 1.473(5) . ?
N2 C3 1.479(6) . ?
N2 H2C 0.9100 . ?
N1 C1 1.490(5) . ?
N1 C6 1.497(6) . ?
N1 H1C 0.9100 . ?
C1 C2 1.479(7) 10_665 ?
C1 H1A 0.9700 . ?
C1 H1B 0.9700 . ?
C3 C5 1.519(6) . ?
C3 C4 1.545(7) . ?
C3 H3 0.9800 . ?
C5 C6 1.536(6) . ?
C5 H5A 0.9700 . ?
C5 H5B 0.9700 . ?
C2 C1 1.479(7) 10_665 ?
C2 H2A 0.9700 . ?
C2 H2B 0.9700 . ?
C6 C7 1.521(6) . ?
C6 C8 1.534(6) . ?
C7 H7A 0.9600 . ?
C7 H7B 0.9600 . ?
C7 H7C 0.9600 . ?
C4 H4A 0.9600 . ?
C4 H4B 0.9600 . ?
C4 H4C 0.9600 . ?
C8 H8A 0.9600 . ?
C8 H8B 0.9600 . ?
C8 H8C 0.9600 . ?
O2W O1W 1.63(6) 16_656 ?

loop_
_geom_hbond_atom_site_label_D
_geom_hbond_atom_site_label_H
_geom_hbond_atom_site_label_A
_geom_hbond_distance_DH
_geom_hbond_distance_HA
_geom_hbond_distance_DA
_geom_hbond_angle_DHA
_geom_hbond_site_symmetry_A
N2 H2C O1 0.91 2.03 2.884(4) 154.9 17_554
N1 H1C O2 0.91 2.43 2.966(5) 117.5 10_665

loop_
_geom_torsion_atom_site_label_1
_geom_torsion_atom_site_label_2
_geom_torsion_atom_site_label_3
_geom_torsion_atom_site_label_4
_geom_torsion
_geom_torsion_site_symmetry_1
_geom_torsion_site_symmetry_2
_geom_torsion_site_symmetry_3
_geom_torsion_site_symmetry_4
_geom_torsion_publ_flag
O1 V1 O3 V1 17.8(3) . . . 9_554 ?
O2 V1 O3 V1 137.0(3) . . . 9_554 ?
O3 V1 O3 V1 -102.33(19) 5 . . 9_554 ?
N1 Cu1 N2 C2 -15.9(3) 10_665 . . . ?
N1 Cu1 N2 C2 164.1(3) . . . . ?
N2 Cu1 N2 C2 -83(100) 10_665 . . . ?
N1 Cu1 N2 C3 -144.9(3) 10_665 . . . ?
N1 Cu1 N2 C3 35.1(3) . . . . ?
N2 Cu1 N2 C3 148(100) 10_665 . . . ?
N1 Cu1 N1 C1 92(11) 10_665 . . . ?
N2 Cu1 N1 C1 -165.9(3) . . . . ?
N2 Cu1 N1 C1 14.1(3) 10_665 . . . ?
N1 Cu1 N1 C6 -134(13) 10_665 . . . ?
N2 Cu1 N1 C6 -31.9(3) . . . . ?
N2 Cu1 N1 C6 148.1(3) 10_665 . . . ?
C6 N1 C1 C2 -179.5(3) . . . 10_665 ?
Cu1 N1 C1 C2 -42.0(4) . . . 10_665 ?
C2 N2 C3 C5 179.6(3) . . . . ?
Cu1 N2 C3 C5 -55.5(4) . . . . ?
C2 N2 C3 C4 58.0(5) . . . . ?
Cu1 N2 C3 C4 -177.1(3) . . . . ?
N2 C3 C5 C6 74.0(5) . . . . ?
C4 C3 C5 C6 -162.3(4) . . . . ?
C3 N2 C2 C1 175.2(3) . . . 10_665 ?
Cu1 N2 C2 C1 43.8(4) . . . 10_665 ?
C1 N1 C6 C7 55.9(5) . . . . ?
Cu1 N1 C6 C7 -74.0(4) . . . . ?
C1 N1 C6 C8 -65.7(5) . . . . ?
Cu1 N1 C6 C8 164.3(3) . . . . ?
C1 N1 C6 C5 177.4(3) . . . . ?
Cu1 N1 C6 C5 47.5(4) . . . . ?
C3 C5 C6 N1 -68.2(5) . . . . ?
C3 C5 C6 C7 53.3(5) . . . . ?
C3 C5 C6 C8 173.5(4) . . . . ?
